data_1508922
loop_
_publ_author_name
'Moravec, Davis B.'
'Hopkins, Michael D.'

_publ_section_title
;
 FRET Sensitization of Tungsten-Alkylidyne Complexes by Zinc Porphyrins in
 Self-Assembled Dyads.
;
_journal_issue 8
_journal_name_full 'The journal of physical chemistry. A'
_journal_page_first 1744
_journal_page_last 1755
_journal_paper_doi 10.1021/jp312421d
_journal_volume 117
_journal_year 2013
_chemical_formula_sum 'C74 H72 Cl N O2 P4 W'
_chemical_formula_weight 1350.51
_chemical_name_systematic
; 
 ? 
;
_space_group_crystal_system triclinic
_space_group_IT_number 2
_symmetry_space_group_name_Hall '-P 1'
_symmetry_space_group_name_H-M 'P -1'
_atom_sites_solution_hydrogens geom
_atom_sites_solution_primary direct
_atom_sites_solution_secondary difmap
_audit_creation_method SHELXL-97
_cell_angle_alpha 90.302(10)
_cell_angle_beta 92.637(12)
_cell_angle_gamma 103.190(10)
_cell_formula_units_Z 2
_cell_length_a 9.887(6)
_cell_length_b 12.071(7)
_cell_length_c 26.395(15)
_cell_measurement_reflns_used 1024
_cell_measurement_temperature 100(2)
_cell_measurement_theta_max 28.55
_cell_measurement_theta_min 1.73
_cell_volume 3063(3)
_computing_structure_refinement 'SHELXL-97 (Sheldrick, 1997)'
_computing_structure_solution 'SHELXS-97 (Sheldrick, 1990)'
_diffrn_ambient_temperature 100(2)
_diffrn_measured_fraction_theta_full 0.942
_diffrn_measured_fraction_theta_max 0.942
_diffrn_radiation_monochromator graphite
_diffrn_radiation_source 'fine-focus sealed tube'
_diffrn_radiation_type MoK\a
_diffrn_radiation_wavelength 0.71073
_diffrn_reflns_av_R_equivalents 0.0923
_diffrn_reflns_av_sigmaI/netI 0.1979
_diffrn_reflns_limit_h_max 13
_diffrn_reflns_limit_h_min -13
_diffrn_reflns_limit_k_max 16
_diffrn_reflns_limit_k_min -15
_diffrn_reflns_limit_l_max 35
_diffrn_reflns_limit_l_min -33
_diffrn_reflns_number 36763
_diffrn_reflns_theta_full 28.55
_diffrn_reflns_theta_max 28.55
_diffrn_reflns_theta_min 1.73
_exptl_absorpt_coefficient_mu 2.083
_exptl_absorpt_correction_T_max 0.7317
_exptl_absorpt_correction_T_min 0.6348
_exptl_absorpt_correction_type multi-scan
_exptl_absorpt_process_details
;
absorption corrections were made based on correspondance of
equivalent intensities usingprogram SADABS (G. Sheldrick, Bruker 
Analytical X-ray Systems, Madison, WI)
;
_exptl_crystal_density_diffrn 1.464
_exptl_crystal_density_method 'not measured'
_exptl_crystal_F_000 1380
_exptl_crystal_size_max 0.24
_exptl_crystal_size_mid 0.20
_exptl_crystal_size_min 0.16
_refine_diff_density_max 2.066
_refine_diff_density_min -1.554
_refine_diff_density_rms 0.140
_refine_ls_extinction_method none
_refine_ls_goodness_of_fit_ref 0.787
_refine_ls_hydrogen_treatment constr
_refine_ls_matrix_type full
_refine_ls_number_parameters 748
_refine_ls_number_reflns 14700
_refine_ls_number_restraints 0
_refine_ls_restrained_S_all 0.787
_refine_ls_R_factor_all 0.1055
_refine_ls_R_factor_gt 0.0599
_refine_ls_shift/su_max 0.001
_refine_ls_shift/su_mean 0.000
_refine_ls_structure_factor_coef Fsqd
_refine_ls_weighting_details 'calc w=1/[\s^2^(Fo^2^)+(0.0214P)^2^+0.0000P] where P=(Fo^2^+2Fc^2^)/3'
_refine_ls_weighting_scheme calc
_refine_ls_wR_factor_gt 0.0931
_refine_ls_wR_factor_ref 0.1030
_reflns_number_gt 8474
_reflns_number_total 14700
_reflns_threshold_expression >2sigma(I)
_cod_data_source_file jp312421d_si_002.cif
_cod_data_source_block davis03s
_cod_original_sg_symbol_H-M P-1
_cod_database_code 1508922

loop_
_symmetry_equiv_pos_as_xyz
'x, y, z'
'-x, -y, -z'

loop_
_atom_site_label
_atom_site_type_symbol
_atom_site_fract_x
_atom_site_fract_y
_atom_site_fract_z
_atom_site_U_iso_or_equiv
_atom_site_adp_type
_atom_site_occupancy
_atom_site_symmetry_multiplicity
_atom_site_calc_flag
_atom_site_refinement_flags
C1 C 0.3000(6) 0.1505(5) 0.2524(2) 0.0279(16) Uani 1 1 d .
C2 C 0.3005(6) 0.1306(5) 0.1961(2) 0.0244(15) Uani 1 1 d .
C3 C 0.2873(6) 0.0203(5) 0.1782(3) 0.0320(17) Uani 1 1 d .
H3 H 0.2834 -0.0398 0.2016 0.038 Uiso 1 1 calc R
C4 C 0.2799(6) -0.0033(6) 0.1263(3) 0.0332(17) Uani 1 1 d .
H4 H 0.2715 -0.0793 0.1146 0.040 Uiso 1 1 calc R
C5 C 0.2845(6) 0.0825(6) 0.0915(3) 0.0308(16) Uani 1 1 d .
C6 C 0.2997(7) 0.1927(6) 0.1093(3) 0.0355(17) Uani 1 1 d .
H6 H 0.3050 0.2529 0.0859 0.043 Uiso 1 1 calc R
C7 C 0.3073(6) 0.2164(5) 0.1611(2) 0.0297(16) Uani 1 1 d .
H7 H 0.3174 0.2927 0.1727 0.036 Uiso 1 1 calc R
C8 C 0.2726(6) 0.0527(6) 0.0385(3) 0.0330(17) Uani 1 1 d .
C9 C 0.2587(7) 0.0176(5) -0.0041(3) 0.0331(17) Uani 1 1 d .
C10 C 0.2379(7) -0.0335(5) -0.0545(2) 0.0324(17) Uani 1 1 d .
C11 C 0.1107(7) -0.0519(5) -0.0811(3) 0.0377(18) Uani 1 1 d .
H11 H 0.0357 -0.0259 -0.0677 0.045 Uiso 1 1 calc R
C12 C 0.0939(7) -0.1083(6) -0.1272(3) 0.0389(19) Uani 1 1 d .
H12 H 0.0049 -0.1219 -0.1444 0.047 Uiso 1 1 calc R
C13 C 0.3158(7) -0.1254(6) -0.1234(3) 0.0401(19) Uani 1 1 d .
H13 H 0.3890 -0.1512 -0.1383 0.048 Uiso 1 1 calc R
C14 C 0.3443(7) -0.0711(5) -0.0772(3) 0.0366(18) Uani 1 1 d .
H14 H 0.4343 -0.0594 -0.0610 0.044 Uiso 1 1 calc R
C15 C 0.6012(6) 0.1298(5) 0.3783(3) 0.0380(19) Uani 1 1 d .
H15A H 0.5872 0.1562 0.4128 0.046 Uiso 1 1 calc R
H15B H 0.6720 0.0837 0.3809 0.046 Uiso 1 1 calc R
C16 C 0.6516(6) 0.2306(6) 0.3456(3) 0.043(2) Uani 1 1 d .
H16A H 0.6808 0.2042 0.3132 0.052 Uiso 1 1 calc R
H16B H 0.7340 0.2813 0.3628 0.052 Uiso 1 1 calc R
C17 C 0.5428(6) 0.4186(5) 0.3830(2) 0.0285(16) Uani 1 1 d .
C18 C 0.6477(7) 0.4342(6) 0.4203(3) 0.0372(18) Uani 1 1 d .
H18 H 0.7124 0.3869 0.4203 0.045 Uiso 1 1 calc R
C19 C 0.6610(7) 0.5172(6) 0.4578(2) 0.0354(18) Uani 1 1 d .
H19 H 0.7334 0.5251 0.4834 0.043 Uiso 1 1 calc R
C20 C 0.5701(7) 0.5887(6) 0.4582(2) 0.0387(19) Uani 1 1 d .
H20 H 0.5800 0.6463 0.4837 0.046 Uiso 1 1 calc R
C21 C 0.4649(7) 0.5753(5) 0.4211(3) 0.0375(18) Uani 1 1 d .
H21 H 0.4020 0.6242 0.4207 0.045 Uiso 1 1 calc R
C22 C 0.4505(7) 0.4905(5) 0.3844(2) 0.0323(17) Uani 1 1 d .
H22 H 0.3760 0.4811 0.3595 0.039 Uiso 1 1 calc R
C23 C 0.6070(7) 0.3957(5) 0.2809(3) 0.0330(18) Uani 1 1 d .
C24 C 0.6931(7) 0.5029(6) 0.2883(3) 0.0389(19) Uani 1 1 d .
H24 H 0.7020 0.5377 0.3210 0.047 Uiso 1 1 calc R
C25 C 0.7665(7) 0.5609(6) 0.2494(3) 0.042(2) Uani 1 1 d .
H25 H 0.8253 0.6342 0.2556 0.050 Uiso 1 1 calc R
C26 C 0.7539(7) 0.5116(6) 0.2015(3) 0.0412(19) Uani 1 1 d .
H26 H 0.8027 0.5516 0.1745 0.049 Uiso 1 1 calc R
C27 C 0.6717(7) 0.4057(6) 0.1930(3) 0.050(2) Uani 1 1 d .
H27 H 0.6637 0.3714 0.1602 0.060 Uiso 1 1 calc R
C28 C 0.5996(7) 0.3480(6) 0.2323(3) 0.0411(19) Uani 1 1 d .
H28 H 0.5434 0.2738 0.2259 0.049 Uiso 1 1 calc R
C29 C 0.3849(7) -0.0505(5) 0.4052(2) 0.0337(18) Uani 1 1 d .
C30 C 0.2455(7) -0.0925(5) 0.4127(2) 0.0333(17) Uani 1 1 d .
H30 H 0.1783 -0.0711 0.3902 0.040 Uiso 1 1 calc R
C31 C 0.2013(8) -0.1651(6) 0.4522(3) 0.0428(19) Uani 1 1 d .
H31 H 0.1048 -0.1937 0.4564 0.051 Uiso 1 1 calc R
C32 C 0.2972(9) -0.1955(6) 0.4850(3) 0.045(2) Uani 1 1 d .
H32 H 0.2674 -0.2456 0.5120 0.053 Uiso 1 1 calc R
C33 C 0.4376(8) -0.1532(6) 0.4789(3) 0.0408(19) Uani 1 1 d .
H33 H 0.5044 -0.1745 0.5015 0.049 Uiso 1 1 calc R
C34 C 0.4804(7) -0.0801(5) 0.4398(3) 0.0353(18) Uani 1 1 d .
H34 H 0.5770 -0.0494 0.4365 0.042 Uiso 1 1 calc R
C35 C 0.4938(7) -0.0541(6) 0.3078(3) 0.0331(17) Uani 1 1 d .
C36 C 0.4922(7) -0.1679(6) 0.3194(3) 0.0383(19) Uani 1 1 d .
H36 H 0.4589 -0.1975 0.3509 0.046 Uiso 1 1 calc R
C37 C 0.5388(7) -0.2377(6) 0.2853(3) 0.0415(19) Uani 1 1 d .
H37 H 0.5373 -0.3144 0.2937 0.050 Uiso 1 1 calc R
C38 C 0.5876(7) -0.1955(6) 0.2390(3) 0.0388(19) Uani 1 1 d .
H38 H 0.6197 -0.2432 0.2159 0.047 Uiso 1 1 calc R
C39 C 0.5892(7) -0.0842(6) 0.2266(3) 0.0373(18) Uani 1 1 d .
H39 H 0.6233 -0.0547 0.1952 0.045 Uiso 1 1 calc R
C40 C 0.5408(6) -0.0162(6) 0.2603(3) 0.0326(17) Uani 1 1 d .
H40 H 0.5394 0.0594 0.2509 0.039 Uiso 1 1 calc R
C41 C -0.0455(7) -0.0333(5) 0.3576(3) 0.0324(17) Uani 1 1 d .
C42 C -0.0428(7) 0.0265(6) 0.4033(3) 0.0393(19) Uani 1 1 d .
H42 H 0.0089 0.1030 0.4068 0.047 Uiso 1 1 calc R
C43 C -0.1155(7) -0.0260(6) 0.4430(3) 0.043(2) Uani 1 1 d .
H43 H -0.1141 0.0155 0.4738 0.051 Uiso 1 1 calc R
C44 C -0.1899(7) -0.1369(6) 0.4394(3) 0.0393(19) Uani 1 1 d .
H44 H -0.2369 -0.1724 0.4677 0.047 Uiso 1 1 calc R
C45 C -0.1958(7) -0.1965(6) 0.3939(3) 0.0385(19) Uani 1 1 d .
H45 H -0.2481 -0.2729 0.3907 0.046 Uiso 1 1 calc R
C46 C -0.1256(7) -0.1443(6) 0.3537(3) 0.0353(18) Uani 1 1 d .
H46 H -0.1318 -0.1848 0.3224 0.042 Uiso 1 1 calc R
C47 C 0.0595(6) -0.0880(5) 0.2640(2) 0.0276(16) Uani 1 1 d .
C48 C 0.1467(6) -0.1602(5) 0.2742(2) 0.0296(16) Uani 1 1 d .
H48 H 0.2026 -0.1503 0.3048 0.036 Uiso 1 1 calc R
C49 C 0.1547(7) -0.2474(5) 0.2405(3) 0.0353(18) Uani 1 1 d .
H49 H 0.2172 -0.2948 0.2483 0.042 Uiso 1 1 calc R
C50 C 0.0739(7) -0.2657(6) 0.1964(3) 0.0391(19) Uani 1 1 d .
H50 H 0.0812 -0.3246 0.1733 0.047 Uiso 1 1 calc R
C51 C -0.0174(7) -0.1982(6) 0.1859(3) 0.0366(18) Uani 1 1 d .
H51 H -0.0762 -0.2120 0.1559 0.044 Uiso 1 1 calc R
C52 C -0.0250(7) -0.1092(6) 0.2189(3) 0.0348(18) Uani 1 1 d .
H52 H -0.0879 -0.0623 0.2109 0.042 Uiso 1 1 calc R
C53 C -0.0528(6) 0.1073(5) 0.2700(3) 0.0357(18) Uani 1 1 d .
H53A H -0.0252 0.1169 0.2344 0.043 Uiso 1 1 calc R
H53B H -0.1495 0.0614 0.2699 0.043 Uiso 1 1 calc R
C54 C -0.0437(6) 0.2214(5) 0.2944(3) 0.0340(17) Uani 1 1 d .
H54A H -0.0851 0.2105 0.3280 0.041 Uiso 1 1 calc R
H54B H -0.0985 0.2645 0.2732 0.041 Uiso 1 1 calc R
C55 C 0.1654(7) 0.3842(5) 0.2440(3) 0.0308(17) Uani 1 1 d .
C56 C 0.0691(7) 0.3686(6) 0.2031(3) 0.0387(19) Uani 1 1 d .
H56 H -0.0190 0.3179 0.2060 0.046 Uiso 1 1 calc R
C57 C 0.0994(8) 0.4261(6) 0.1577(3) 0.045(2) Uani 1 1 d .
H57 H 0.0330 0.4122 0.1299 0.054 Uiso 1 1 calc R
C58 C 0.2233(8) 0.5018(6) 0.1530(3) 0.042(2) Uani 1 1 d .
H58 H 0.2430 0.5416 0.1223 0.050 Uiso 1 1 calc R
C59 C 0.3210(8) 0.5203(5) 0.1938(3) 0.0395(19) Uani 1 1 d .
H59 H 0.4072 0.5737 0.1912 0.047 Uiso 1 1 calc R
C60 C 0.2920(7) 0.4605(5) 0.2384(2) 0.0293(16) Uani 1 1 d .
H60 H 0.3603 0.4721 0.2657 0.035 Uiso 1 1 calc R
C61 C 0.0993(6) 0.4118(5) 0.3463(2) 0.0293(16) Uani 1 1 d .
C62 C 0.0738(6) 0.3815(6) 0.3969(3) 0.0359(18) Uani 1 1 d .
H62 H 0.0858 0.3098 0.4085 0.043 Uiso 1 1 calc R
C63 C 0.0314(7) 0.4547(6) 0.4302(3) 0.0387(18) Uani 1 1 d .
H63 H 0.0135 0.4330 0.4642 0.046 Uiso 1 1 calc R
C64 C 0.0153(7) 0.5586(6) 0.4138(3) 0.0394(19) Uani 1 1 d .
H64 H -0.0128 0.6095 0.4365 0.047 Uiso 1 1 calc R
C65 C 0.0392(7) 0.5885(6) 0.3654(3) 0.045(2) Uani 1 1 d .
H65 H 0.0284 0.6609 0.3543 0.054 Uiso 1 1 calc R
C66 C 0.0793(7) 0.5160(6) 0.3318(3) 0.0364(18) Uani 1 1 d .
H66 H 0.0934 0.5387 0.2977 0.044 Uiso 1 1 calc R
C67 C 0.8451(10) 0.5805(8) -0.0053(4) 0.081(3) Uani 1 1 d .
H67A H 0.7507 0.5887 -0.0161 0.097 Uiso 1 1 calc R
H67B H 0.8701 0.5220 -0.0271 0.097 Uiso 1 1 calc R
C68 C 0.8507(12) 0.5494(8) 0.0479(4) 0.106(4) Uani 1 1 d .
H68A H 0.7562 0.5337 0.0611 0.127 Uiso 1 1 calc R
H68B H 0.8872 0.4798 0.0515 0.127 Uiso 1 1 calc R
C70 C 0.9666(12) 0.7357(9) 0.0422(5) 0.121(5) Uani 1 1 d .
H70A H 0.9019 0.7857 0.0478 0.146 Uiso 1 1 calc R
H70B H 1.0629 0.7802 0.0491 0.146 Uiso 1 1 calc R
C71 C 0.9494(11) 0.6926(8) -0.0087(4) 0.091(3) Uani 1 1 d .
H71A H 1.0385 0.6814 -0.0210 0.110 Uiso 1 1 calc R
H71B H 0.9134 0.7449 -0.0317 0.110 Uiso 1 1 calc R
C72 C 0.5348(14) 0.2438(8) 0.9025(4) 0.104(4) Uani 1 1 d .
H72A H 0.5813 0.2607 0.8701 0.124 Uiso 1 1 calc R
H72B H 0.4805 0.1639 0.9008 0.124 Uiso 1 1 calc R
C73 C 0.4429(11) 0.3189(14) 0.9095(5) 0.124(5) Uani 1 1 d .
H73A H 0.3449 0.2757 0.9099 0.149 Uiso 1 1 calc R
H73B H 0.4513 0.3757 0.8822 0.149 Uiso 1 1 calc R
C74 C 0.6411(13) 0.2582(9) 0.9451(6) 0.132(6) Uani 1 1 d .
H74A H 0.7286 0.3123 0.9371 0.159 Uiso 1 1 calc R
H74B H 0.6613 0.1848 0.9556 0.159 Uiso 1 1 calc R
C75 C 0.4915(15) 0.3751(14) 0.9600(7) 0.143(7) Uani 1 1 d .
H75A H 0.5533 0.4511 0.9554 0.171 Uiso 1 1 calc R
H75B H 0.4112 0.3846 0.9793 0.171 Uiso 1 1 calc R
Cl1 Cl 0.28810(16) 0.19838(13) 0.41589(6) 0.0286(4) Uani 1 1 d .
N1 N 0.1935(6) -0.1449(5) -0.1492(2) 0.0403(15) Uani 1 1 d .
O1 O 0.9368(11) 0.6387(8) 0.0749(3) 0.150(4) Uani 1 1 d .
O2 O 0.561(2) 0.3071(15) 0.9848(7) 0.311(11) Uani 1 1 d .
P1 P 0.43673(18) 0.04189(15) 0.35121(7) 0.0314(5) Uani 1 1 d .
P2 P 0.51837(18) 0.31137(15) 0.33226(7) 0.0294(4) Uani 1 1 d .
P3 P 0.13599(18) 0.30421(14) 0.30243(7) 0.0279(4) Uani 1 1 d .
P4 P 0.06488(18) 0.03366(14) 0.30606(7) 0.0276(4) Uani 1 1 d .
W1 W 0.29013(3) 0.17218(2) 0.319334(11) 0.02177(8) Uani 1 1 d .

loop_
_atom_site_aniso_label
_atom_site_aniso_U_11
_atom_site_aniso_U_22
_atom_site_aniso_U_33
_atom_site_aniso_U_23
_atom_site_aniso_U_13
_atom_site_aniso_U_12
C1 0.023(4) 0.031(4) 0.027(4) -0.005(3) -0.010(3) 0.002(3)
C2 0.023(4) 0.030(4) 0.018(4) -0.006(3) 0.003(3) 0.000(3)
C3 0.028(4) 0.035(4) 0.032(4) -0.001(3) 0.002(3) 0.007(3)
C4 0.030(4) 0.034(4) 0.032(4) -0.011(3) 0.007(3) 0.000(3)
C5 0.022(4) 0.038(4) 0.032(4) -0.005(4) 0.004(3) 0.007(3)
C6 0.044(4) 0.042(4) 0.024(4) 0.004(3) 0.003(3) 0.017(4)
C7 0.038(4) 0.023(4) 0.030(4) -0.003(3) 0.007(3) 0.009(3)
C8 0.028(4) 0.041(4) 0.029(4) 0.005(4) 0.003(3) 0.007(3)
C9 0.034(4) 0.038(4) 0.026(4) -0.001(3) -0.001(3) 0.007(3)
C10 0.033(4) 0.037(4) 0.025(4) 0.004(3) 0.001(3) 0.001(3)
C11 0.039(4) 0.044(5) 0.030(5) 0.001(4) 0.000(4) 0.009(4)
C12 0.036(4) 0.046(5) 0.030(5) 0.004(4) -0.004(4) -0.001(4)
C13 0.033(4) 0.047(5) 0.039(5) -0.007(4) 0.006(4) 0.005(4)
C14 0.033(4) 0.043(4) 0.034(5) -0.005(4) 0.003(3) 0.008(4)
C15 0.037(4) 0.027(4) 0.051(5) -0.001(4) -0.012(4) 0.012(3)
C16 0.026(4) 0.048(5) 0.053(5) -0.001(4) -0.004(4) 0.003(4)
C17 0.025(4) 0.037(4) 0.018(4) 0.008(3) 0.005(3) -0.003(3)
C18 0.036(4) 0.036(4) 0.034(5) 0.007(4) 0.001(4) -0.002(3)
C19 0.031(4) 0.053(5) 0.014(4) 0.004(3) 0.002(3) -0.006(4)
C20 0.051(5) 0.036(4) 0.019(4) -0.013(3) 0.015(4) -0.013(4)
C21 0.046(5) 0.029(4) 0.035(5) -0.004(4) 0.011(4) 0.000(3)
C22 0.037(4) 0.036(4) 0.023(4) 0.004(3) 0.003(3) 0.004(3)
C23 0.029(4) 0.027(4) 0.044(5) -0.011(3) 0.001(3) 0.007(3)
C24 0.038(4) 0.030(4) 0.046(5) -0.007(4) 0.010(4) -0.001(3)
C25 0.046(5) 0.037(5) 0.039(5) -0.005(4) 0.016(4) -0.001(4)
C26 0.044(5) 0.036(4) 0.039(5) -0.001(4) 0.016(4) -0.002(4)
C27 0.054(5) 0.052(5) 0.038(5) -0.012(4) 0.016(4) -0.003(4)
C28 0.033(4) 0.033(4) 0.052(6) -0.009(4) 0.004(4) -0.003(3)
C29 0.052(5) 0.028(4) 0.024(4) -0.007(3) -0.008(4) 0.018(4)
C30 0.042(5) 0.033(4) 0.022(4) 0.002(3) -0.001(3) 0.003(3)
C31 0.055(5) 0.039(5) 0.035(5) -0.001(4) 0.001(4) 0.013(4)
C32 0.074(6) 0.031(4) 0.028(5) -0.001(3) 0.004(4) 0.011(4)
C33 0.065(6) 0.039(5) 0.024(4) -0.004(4) -0.012(4) 0.026(4)
C34 0.046(5) 0.029(4) 0.035(5) -0.005(3) -0.004(4) 0.018(4)
C35 0.032(4) 0.032(4) 0.033(5) 0.006(3) -0.006(3) 0.004(3)
C36 0.046(5) 0.040(5) 0.035(5) 0.002(4) 0.000(4) 0.021(4)
C37 0.047(5) 0.042(5) 0.039(5) 0.000(4) -0.001(4) 0.019(4)
C38 0.032(4) 0.044(5) 0.041(5) -0.005(4) 0.007(4) 0.011(4)
C39 0.034(4) 0.040(4) 0.036(5) 0.002(4) 0.004(4) 0.004(4)
C40 0.031(4) 0.036(4) 0.033(5) 0.005(4) 0.000(3) 0.013(3)
C41 0.028(4) 0.024(4) 0.046(5) 0.003(3) 0.001(3) 0.009(3)
C42 0.034(4) 0.045(5) 0.039(5) -0.009(4) -0.001(4) 0.010(4)
C43 0.035(4) 0.050(5) 0.041(5) -0.011(4) 0.004(4) 0.005(4)
C44 0.034(4) 0.058(5) 0.025(4) -0.004(4) 0.007(3) 0.010(4)
C45 0.039(4) 0.043(5) 0.029(5) 0.004(4) 0.009(4) -0.002(4)
C46 0.039(4) 0.046(5) 0.021(4) 0.000(4) 0.009(3) 0.009(4)
C47 0.026(4) 0.029(4) 0.026(4) 0.012(3) 0.007(3) 0.001(3)
C48 0.037(4) 0.029(4) 0.021(4) 0.001(3) 0.007(3) 0.003(3)
C49 0.044(5) 0.020(4) 0.042(5) 0.009(3) 0.011(4) 0.006(3)
C50 0.047(5) 0.029(4) 0.039(5) -0.004(4) 0.006(4) 0.001(4)
C51 0.034(4) 0.040(4) 0.028(4) 0.001(4) 0.000(3) -0.009(4)
C52 0.031(4) 0.039(4) 0.032(5) 0.007(4) 0.008(3) 0.000(3)
C53 0.032(4) 0.037(4) 0.035(5) 0.000(3) -0.004(3) 0.002(3)
C54 0.036(4) 0.031(4) 0.037(5) 0.004(3) 0.001(3) 0.012(3)
C55 0.037(4) 0.030(4) 0.030(4) -0.009(3) 0.001(3) 0.017(3)
C56 0.050(5) 0.034(4) 0.035(5) 0.000(4) -0.006(4) 0.017(4)
C57 0.063(6) 0.046(5) 0.026(5) -0.004(4) -0.010(4) 0.017(4)
C58 0.070(6) 0.034(4) 0.026(5) 0.003(4) 0.014(4) 0.019(4)
C59 0.055(5) 0.031(4) 0.034(5) -0.001(4) 0.017(4) 0.011(4)
C60 0.043(4) 0.025(4) 0.022(4) -0.003(3) 0.008(3) 0.010(3)
C61 0.029(4) 0.035(4) 0.024(4) 0.001(3) -0.005(3) 0.010(3)
C62 0.038(4) 0.036(4) 0.036(5) 0.004(4) -0.002(4) 0.015(3)
C63 0.041(5) 0.050(5) 0.024(4) -0.001(4) 0.002(3) 0.009(4)
C64 0.049(5) 0.033(4) 0.036(5) -0.007(4) 0.006(4) 0.008(4)
C65 0.054(5) 0.038(5) 0.050(6) 0.004(4) 0.013(4) 0.022(4)
C66 0.048(5) 0.036(4) 0.028(4) 0.007(3) 0.015(4) 0.010(4)
C67 0.110(9) 0.066(7) 0.066(8) -0.020(6) -0.012(6) 0.022(6)
C68 0.145(11) 0.074(8) 0.097(10) -0.007(7) -0.045(8) 0.033(8)
C70 0.143(11) 0.086(9) 0.110(11) -0.040(8) 0.041(9) -0.034(8)
C71 0.121(9) 0.071(7) 0.076(9) 0.008(6) -0.028(7) 0.016(7)
C72 0.127(11) 0.055(7) 0.113(11) 0.021(7) -0.011(9) -0.009(7)
C73 0.084(9) 0.186(15) 0.113(12) 0.027(11) 0.047(9) 0.042(10)
C74 0.134(12) 0.073(8) 0.195(16) -0.022(9) -0.090(12) 0.053(8)
C75 0.098(10) 0.172(18) 0.168(19) -0.054(15) 0.026(11) 0.048(11)
Cl1 0.0317(9) 0.0337(10) 0.0201(9) -0.0012(7) -0.0001(7) 0.0073(8)
N1 0.045(4) 0.053(4) 0.022(4) -0.007(3) 0.004(3) 0.010(3)
O1 0.235(11) 0.110(7) 0.078(6) -0.011(5) -0.069(7) -0.003(7)
O2 0.40(3) 0.24(2) 0.26(2) 0.059(15) 0.079(19) -0.021(17)
P1 0.0298(10) 0.0327(11) 0.0318(12) -0.0018(9) -0.0041(9) 0.0086(9)
P2 0.0282(10) 0.0290(10) 0.0310(12) -0.0010(9) -0.0013(9) 0.0072(8)
P3 0.0281(10) 0.0287(10) 0.0259(11) -0.0006(8) -0.0002(8) 0.0047(8)
P4 0.0282(10) 0.0261(10) 0.0280(11) 0.0001(8) 0.0014(8) 0.0051(8)
W1 0.02344(14) 0.02398(14) 0.01758(15) -0.00102(10) 0.00052(10) 0.00490(10)

loop_
_atom_type_symbol
_atom_type_description
_atom_type_scat_dispersion_real
_atom_type_scat_dispersion_imag
_atom_type_scat_source
C C 0.0033 0.0016 'International Tables Vol C Tables 4.2.6.8 and 6.1.1.4'
H H 0.0000 0.0000 'International Tables Vol C Tables 4.2.6.8 and 6.1.1.4'
Cl Cl 0.1484 0.1585 'International Tables Vol C Tables 4.2.6.8 and 6.1.1.4'
N N 0.0061 0.0033 'International Tables Vol C Tables 4.2.6.8 and 6.1.1.4'
P P 0.1023 0.0942 'International Tables Vol C Tables 4.2.6.8 and 6.1.1.4'
W W -0.8490 6.8722 'International Tables Vol C Tables 4.2.6.8 and 6.1.1.4'
O O 0.0106 0.0060 'International Tables Vol C Tables 4.2.6.8 and 6.1.1.4'

loop_
_geom_angle_atom_site_label_1
_geom_angle_atom_site_label_2
_geom_angle_atom_site_label_3
_geom_angle
C2 C1 W1 177.1(5)
C7 C2 C3 118.3(6)
C7 C2 C1 123.2(6)
C3 C2 C1 118.5(6)
C2 C3 C4 120.6(6)
C5 C4 C3 120.8(6)
C6 C5 C4 118.6(6)
C6 C5 C8 123.1(6)
C4 C5 C8 118.3(6)
C5 C6 C7 120.7(6)
C2 C7 C6 121.0(6)
C9 C8 C5 173.8(7)
C8 C9 C10 175.7(7)
C11 C10 C14 117.2(6)
C11 C10 C9 121.7(6)
C14 C10 C9 121.0(6)
C12 C11 C10 119.3(7)
N1 C12 C11 124.3(7)
N1 C13 C14 125.2(7)
C13 C14 C10 118.3(7)
C16 C15 P1 110.5(5)
C15 C16 P2 112.5(5)
C18 C17 C22 117.1(6)
C18 C17 P2 124.2(5)
C22 C17 P2 118.7(5)
C17 C18 C19 121.6(7)
C20 C19 C18 120.6(6)
C21 C20 C19 119.0(6)
C20 C21 C22 120.1(7)
C21 C22 C17 121.6(6)
C24 C23 C28 116.5(7)
C24 C23 P2 123.4(6)
C28 C23 P2 119.8(5)
C23 C24 C25 122.0(7)
C26 C25 C24 119.7(7)
C27 C26 C25 120.0(7)
C26 C27 C28 119.9(7)
C27 C28 C23 122.0(7)
C30 C29 C34 117.7(7)
C30 C29 P1 119.4(5)
C34 C29 P1 122.9(6)
C29 C30 C31 121.5(7)
C32 C31 C30 119.8(7)
C31 C32 C33 119.9(7)
C34 C33 C32 119.8(7)
C33 C34 C29 121.2(7)
C40 C35 C36 117.0(6)
C40 C35 P1 120.2(5)
C36 C35 P1 122.8(5)
C37 C36 C35 120.8(7)
C38 C37 C36 120.2(7)
C39 C38 C37 120.0(7)
C40 C39 C38 119.4(7)
C39 C40 C35 122.6(7)
C46 C41 C42 118.3(7)
C46 C41 P4 122.3(5)
C42 C41 P4 119.3(5)
C43 C42 C41 119.6(7)
C42 C43 C44 121.7(7)
C43 C44 C45 119.3(7)
C46 C45 C44 119.5(7)
C45 C46 C41 121.6(7)
C48 C47 C52 116.9(6)
C48 C47 P4 119.9(5)
C52 C47 P4 123.0(5)
C47 C48 C49 121.5(6)
C50 C49 C48 121.0(7)
C51 C50 C49 119.2(7)
C50 C51 C52 120.5(7)
C51 C52 C47 120.9(6)
C54 C53 P4 108.8(4)
C53 C54 P3 112.2(4)
C56 C55 C60 117.6(7)
C56 C55 P3 123.0(5)
C60 C55 P3 119.3(5)
C55 C56 C57 121.2(7)
C58 C57 C56 120.6(7)
C57 C58 C59 119.2(7)
C60 C59 C58 120.0(7)
C55 C60 C59 121.3(7)
C66 C61 C62 116.8(6)
C66 C61 P3 124.3(5)
C62 C61 P3 118.4(5)
C63 C62 C61 120.9(6)
C64 C63 C62 119.7(7)
C65 C64 C63 119.9(7)
C64 C65 C66 121.1(7)
C61 C66 C65 121.6(7)
C68 C67 C71 105.4(8)
O1 C68 C67 108.5(9)
C71 C70 O1 107.0(8)
C70 C71 C67 103.7(8)
C73 C72 C74 110.3(11)
C72 C73 C75 103.6(11)
C72 C74 O2 98.1(11)
O2 C75 C73 106.6(16)
C12 N1 C13 115.7(6)
C68 O1 C70 108.1(8)
C75 O2 C74 106.7(18)
C35 P1 C29 101.8(3)
C35 P1 C15 103.1(3)
C29 P1 C15 99.5(3)
C35 P1 W1 120.6(2)
C29 P1 W1 120.7(2)
C15 P1 W1 107.9(2)
C17 P2 C16 105.4(3)
C17 P2 C23 101.0(3)
C16 P2 C23 96.3(3)
C17 P2 W1 119.7(2)
C16 P2 W1 107.7(2)
C23 P2 W1 123.2(2)
C55 P3 C54 104.3(3)
C55 P3 C61 101.7(3)
C54 P3 C61 96.1(3)
C55 P3 W1 115.3(2)
C54 P3 W1 108.7(2)
C61 P3 W1 127.2(2)
C47 P4 C53 100.7(3)
C47 P4 C41 101.7(3)
C53 P4 C41 102.2(3)
C47 P4 W1 117.3(2)
C53 P4 W1 106.8(2)
C41 P4 W1 124.7(2)
C1 W1 P4 82.90(19)
C1 W1 P3 90.15(19)
P4 W1 P3 80.17(7)
C1 W1 P1 99.14(19)
P4 W1 P1 99.58(7)
P3 W1 P1 170.62(6)
C1 W1 P2 96.76(19)
P4 W1 P2 179.59(7)
P3 W1 P2 100.07(7)
P1 W1 P2 80.25(7)
C1 W1 Cl1 176.77(19)
P4 W1 Cl1 98.52(6)
P3 W1 Cl1 92.95(6)
P1 W1 Cl1 77.78(6)
P2 W1 Cl1 81.81(6)

loop_
_geom_bond_atom_site_label_1
_geom_bond_atom_site_label_2
_geom_bond_distance
C1 C2 1.503(8)
C1 W1 1.796(6)
C2 C7 1.383(8)
C2 C3 1.386(8)
C3 C4 1.395(8)
C4 C5 1.382(8)
C5 C6 1.381(8)
C5 C8 1.436(9)
C6 C7 1.391(8)
C8 C9 1.191(8)
C9 C10 1.449(9)
C10 C11 1.384(8)
C10 C14 1.395(8)
C11 C12 1.377(8)
C12 N1 1.323(8)
C13 N1 1.332(8)
C13 C14 1.369(8)
C15 C16 1.499(8)
C15 P1 1.838(6)
C16 P2 1.832(6)
C17 C18 1.377(8)
C17 C22 1.398(8)
C17 P2 1.826(7)
C18 C19 1.385(9)
C19 C20 1.382(9)
C20 C21 1.376(9)
C21 C22 1.385(8)
C23 C24 1.384(8)
C23 C28 1.397(9)
C23 P2 1.832(7)
C24 C25 1.384(9)
C25 C26 1.383(9)
C26 C27 1.360(9)
C27 C28 1.384(9)
C29 C30 1.379(9)
C29 C34 1.390(8)
C29 P1 1.833(7)
C30 C31 1.387(9)
C31 C32 1.368(9)
C32 C33 1.383(9)
C33 C34 1.379(9)
C35 C40 1.400(8)
C35 C36 1.405(8)
C35 P1 1.822(7)
C36 C37 1.394(8)
C37 C38 1.391(9)
C38 C39 1.381(8)
C39 C40 1.380(8)
C41 C46 1.392(8)
C41 C42 1.398(9)
C41 P4 1.856(7)
C42 C43 1.373(9)
C43 C44 1.373(9)
C44 C45 1.388(9)
C45 C46 1.372(8)
C47 C48 1.379(8)
C47 C52 1.409(8)
C47 P4 1.827(7)
C48 C49 1.391(8)
C49 C50 1.370(8)
C50 C51 1.368(8)
C51 C52 1.397(8)
C53 C54 1.500(8)
C53 P4 1.852(6)
C54 P3 1.831(6)
C55 C56 1.388(8)
C55 C60 1.389(8)
C55 P3 1.824(7)
C56 C57 1.397(9)
C57 C58 1.363(9)
C58 C59 1.395(9)
C59 C60 1.391(8)
C61 C66 1.371(8)
C61 C62 1.406(8)
C61 P3 1.843(7)
C62 C63 1.388(8)
C63 C64 1.370(8)
C64 C65 1.344(9)
C65 C66 1.376(8)
C67 C68 1.458(11)
C67 C71 1.508(11)
C68 O1 1.383(10)
C70 C71 1.426(12)
C70 O1 1.443(11)
C72 C73 1.439(12)
C72 C74 1.485(13)
C73 C75 1.502(18)
C74 O2 1.54(2)
C75 O2 1.339(19)
Cl1 W1 2.568(2)
P1 W1 2.495(2)
P2 W1 2.495(2)
P3 W1 2.473(2)
P4 W1 2.470(2)

loop_
_geom_torsion_atom_site_label_1
_geom_torsion_atom_site_label_2
_geom_torsion_atom_site_label_3
_geom_torsion_atom_site_label_4
_geom_torsion
C7 C2 C3 C4 -0.6(9)
C1 C2 C3 C4 176.6(5)
C2 C3 C4 C5 -0.4(9)
C3 C4 C5 C6 1.4(10)
C3 C4 C5 C8 -178.3(6)
C4 C5 C6 C7 -1.3(10)
C8 C5 C6 C7 178.4(6)
C3 C2 C7 C6 0.7(9)
C1 C2 C7 C6 -176.4(6)
C5 C6 C7 C2 0.3(10)
C14 C10 C11 C12 1.7(10)
C9 C10 C11 C12 -175.2(6)
C10 C11 C12 N1 -1.7(11)
N1 C13 C14 C10 0.6(11)
C11 C10 C14 C13 -1.2(10)
C9 C10 C14 C13 175.8(6)
P1 C15 C16 P2 52.3(6)
C22 C17 C18 C19 0.3(10)
P2 C17 C18 C19 179.9(5)
C17 C18 C19 C20 -1.2(10)
C18 C19 C20 C21 0.8(10)
C19 C20 C21 C22 0.6(10)
C20 C21 C22 C17 -1.5(10)
C18 C17 C22 C21 1.1(9)
P2 C17 C22 C21 -178.5(5)
C28 C23 C24 C25 1.0(10)
P2 C23 C24 C25 175.1(5)
C23 C24 C25 C26 0.4(11)
C24 C25 C26 C27 -1.2(11)
C25 C26 C27 C28 0.7(11)
C26 C27 C28 C23 0.7(11)
C24 C23 C28 C27 -1.5(10)
P2 C23 C28 C27 -175.9(5)
C34 C29 C30 C31 -2.3(10)
P1 C29 C30 C31 178.2(5)
C29 C30 C31 C32 0.7(10)
C30 C31 C32 C33 0.4(10)
C31 C32 C33 C34 0.3(10)
C32 C33 C34 C29 -2.1(10)
C30 C29 C34 C33 3.1(10)
P1 C29 C34 C33 -177.6(5)
C40 C35 C36 C37 1.5(10)
P1 C35 C36 C37 -179.0(5)
C35 C36 C37 C38 -0.1(10)
C36 C37 C38 C39 -0.3(10)
C37 C38 C39 C40 -0.7(10)
C38 C39 C40 C35 2.2(10)
C36 C35 C40 C39 -2.6(10)
P1 C35 C40 C39 178.0(5)
C46 C41 C42 C43 1.6(10)
P4 C41 C42 C43 -174.7(5)
C41 C42 C43 C44 0.8(10)
C42 C43 C44 C45 -2.1(11)
C43 C44 C45 C46 1.0(10)
C44 C45 C46 C41 1.5(10)
C42 C41 C46 C45 -2.8(10)
P4 C41 C46 C45 173.5(5)
C52 C47 C48 C49 2.4(9)
P4 C47 C48 C49 -174.0(5)
C47 C48 C49 C50 -1.3(10)
C48 C49 C50 C51 -1.1(10)
C49 C50 C51 C52 2.1(10)
C50 C51 C52 C47 -0.9(10)
C48 C47 C52 C51 -1.3(9)
P4 C47 C52 C51 174.9(5)
P4 C53 C54 P3 52.9(6)
C60 C55 C56 C57 1.1(10)
P3 C55 C56 C57 -175.7(5)
C55 C56 C57 C58 -2.0(10)
C56 C57 C58 C59 1.0(10)
C57 C58 C59 C60 0.9(10)
C56 C55 C60 C59 0.8(9)
P3 C55 C60 C59 177.6(5)
C58 C59 C60 C55 -1.8(10)
C66 C61 C62 C63 -0.4(10)
P3 C61 C62 C63 -173.2(5)
C61 C62 C63 C64 -0.6(10)
C62 C63 C64 C65 0.7(11)
C63 C64 C65 C66 0.3(11)
C62 C61 C66 C65 1.5(10)
P3 C61 C66 C65 173.7(5)
C64 C65 C66 C61 -1.5(11)
C71 C67 C68 O1 6.1(13)
O1 C70 C71 C67 27.2(13)
C68 C67 C71 C70 -20.5(12)
C74 C72 C73 C75 -3.5(17)
C73 C72 C74 O2 23.1(15)
C72 C73 C75 O2 -22(2)
C11 C12 N1 C13 1.0(10)
C14 C13 N1 C12 -0.4(11)
C67 C68 O1 C70 10.7(14)
C71 C70 O1 C68 -24.5(14)
C73 C75 O2 C74 37(2)
C72 C74 O2 C75 -37.3(18)
C40 C35 P1 C29 179.0(5)
C36 C35 P1 C29 -0.4(6)
C40 C35 P1 C15 -78.2(6)
C36 C35 P1 C15 102.4(6)
C40 C35 P1 W1 42.1(6)
C36 C35 P1 W1 -137.3(5)
C30 C29 P1 C35 -104.7(5)
C34 C29 P1 C35 75.9(6)
C30 C29 P1 C15 149.7(5)
C34 C29 P1 C15 -29.7(6)
C30 C29 P1 W1 32.1(6)
C34 C29 P1 W1 -147.3(5)
C16 C15 P1 C35 87.7(5)
C16 C15 P1 C29 -167.8(5)
C16 C15 P1 W1 -41.0(5)
C18 C17 P2 C16 3.5(6)
C22 C17 P2 C16 -176.9(5)
C18 C17 P2 C23 -96.2(6)
C22 C17 P2 C23 83.4(5)
C18 C17 P2 W1 124.9(5)
C22 C17 P2 W1 -55.4(5)
C15 C16 P2 C17 90.6(5)
C15 C16 P2 C23 -166.2(5)
C15 C16 P2 W1 -38.3(5)
C24 C23 P2 C17 13.1(6)
C28 C23 P2 C17 -172.9(5)
C24 C23 P2 C16 -93.9(6)
C28 C23 P2 C16 80.0(6)
C24 C23 P2 W1 150.0(5)
C28 C23 P2 W1 -36.0(6)
C56 C55 P3 C54 -5.9(6)
C60 C55 P3 C54 177.4(5)
C56 C55 P3 C61 -105.4(6)
C60 C55 P3 C61 77.9(5)
C56 C55 P3 W1 113.2(5)
C60 C55 P3 W1 -63.5(5)
C53 C54 P3 C55 90.0(5)
C53 C54 P3 C61 -166.2(5)
C53 C54 P3 W1 -33.5(5)
C66 C61 P3 C55 9.3(7)
C62 C61 P3 C55 -178.6(5)
C66 C61 P3 C54 -96.8(6)
C62 C61 P3 C54 75.4(5)
C66 C61 P3 W1 144.1(5)
C62 C61 P3 W1 -43.8(6)
C48 C47 P4 C53 172.9(5)
C52 C47 P4 C53 -3.2(6)
C48 C47 P4 C41 -82.1(5)
C52 C47 P4 C41 101.8(6)
C48 C47 P4 W1 57.6(5)
C52 C47 P4 W1 -118.6(5)
C54 C53 P4 C47 -170.6(5)
C54 C53 P4 C41 84.8(5)
C54 C53 P4 W1 -47.6(5)
C46 C41 P4 C47 -10.5(6)
C42 C41 P4 C47 165.7(5)
C46 C41 P4 C53 93.3(6)
C42 C41 P4 C53 -90.5(5)
C46 C41 P4 W1 -146.1(5)
C42 C41 P4 W1 30.1(6)
C47 P4 W1 C1 41.3(3)
C53 P4 W1 C1 -70.6(3)
C41 P4 W1 C1 170.8(3)
C47 P4 W1 P3 132.7(2)
C53 P4 W1 P3 20.7(2)
C41 P4 W1 P3 -97.8(2)
C47 P4 W1 P1 -56.8(2)
C53 P4 W1 P1 -168.8(2)
C41 P4 W1 P1 72.7(2)
C47 P4 W1 Cl1 -135.8(2)
C53 P4 W1 Cl1 112.3(2)
C41 P4 W1 Cl1 -6.2(2)
C55 P3 W1 C1 -30.9(3)
C54 P3 W1 C1 85.8(3)
C61 P3 W1 C1 -160.7(3)
C55 P3 W1 P4 -113.7(2)
C54 P3 W1 P4 3.0(2)
C61 P3 W1 P4 116.5(3)
C55 P3 W1 P2 65.9(2)
C54 P3 W1 P2 -177.4(2)
C61 P3 W1 P2 -63.8(3)
C55 P3 W1 Cl1 148.1(2)
C54 P3 W1 Cl1 -95.2(2)
C61 P3 W1 Cl1 18.4(3)
C35 P1 W1 C1 -9.0(3)
C29 P1 W1 C1 -137.9(3)
C15 P1 W1 C1 108.9(3)
C35 P1 W1 P4 75.3(3)
C29 P1 W1 P4 -53.6(3)
C15 P1 W1 P4 -166.8(3)
C35 P1 W1 P2 -104.3(3)
C29 P1 W1 P2 126.8(3)
C15 P1 W1 P2 13.6(3)
C35 P1 W1 Cl1 172.0(3)
C29 P1 W1 Cl1 43.1(2)
C15 P1 W1 Cl1 -70.0(3)
C17 P2 W1 C1 151.1(3)
C16 P2 W1 C1 -88.6(3)
C23 P2 W1 C1 21.7(3)
C17 P2 W1 P3 59.8(3)
C16 P2 W1 P3 -179.9(3)
C23 P2 W1 P3 -69.7(3)
C17 P2 W1 P1 -110.7(3)
C16 P2 W1 P1 9.6(3)
C23 P2 W1 P1 119.9(3)
C17 P2 W1 Cl1 -31.8(2)
C16 P2 W1 Cl1 88.5(3)
C23 P2 W1 Cl1 -161.2(3)
